data_7050690
loop_
_publ_author_name
'Prince, Paul D.'
'Sean McGrady, G.'
'Steed, Jonathan W.'

_publ_section_title
;
 Weak interactions induce asymmetry in the crystal structures of
 triaryl derivatives of group 14 elements
;
_journal_issue 4
_journal_name_full 'New Journal of Chemistry'
_journal_page_first 457
_journal_paper_doi 10.1039/b105457k
_journal_volume 26
_journal_year 2002
_chemical_formula_sum 'C18 H15 F Ge'
_chemical_formula_weight 322.89
_chemical_name_systematic
; 
? 
;
_space_group_IT_number 14
_symmetry_cell_setting monoclinic
_symmetry_space_group_name_Hall '-P 2ybc'
_symmetry_space_group_name_H-M 'P 1 21/c 1'
_atom_sites_solution_hydrogens geom
_atom_sites_solution_primary direct
_atom_sites_solution_secondary difmap
_audit_creation_method SHELXL-97
_cell_angle_alpha 90.00
_cell_angle_beta 110.328(4)
_cell_angle_gamma 90.00
_cell_formula_units_Z 4
_cell_length_a 10.3444(8)
_cell_length_b 11.7723(7)
_cell_length_c 13.0869(11)
_cell_measurement_temperature 120(2)
_cell_volume 1494.4(2)
_computing_cell_refinement DENZO-SMN
_computing_data_collection 'Nonius Collect'
_computing_data_reduction DENZO-SMN
_computing_molecular_graphics 'XSeed (Barbour, 1999)'
_computing_structure_refinement 'SHELXL-97 (Sheldrick, 1997)'
_computing_structure_solution 'SHELXS-97 (Sheldrick, 1990)'
_diffrn_ambient_temperature 120(2)
_diffrn_measured_fraction_theta_full 0.998
_diffrn_measured_fraction_theta_max 0.998
_diffrn_measurement_device_type KappaCCD
_diffrn_measurement_method '2o phi scans 5s/o'
_diffrn_radiation_monochromator graphite
_diffrn_radiation_source 'fine-focus sealed tube'
_diffrn_radiation_type MoK\a
_diffrn_radiation_wavelength 0.71073
_diffrn_reflns_av_R_equivalents 0.1399
_diffrn_reflns_av_sigmaI/netI 0.1079
_diffrn_reflns_limit_h_max 12
_diffrn_reflns_limit_h_min -12
_diffrn_reflns_limit_k_max 12
_diffrn_reflns_limit_k_min -13
_diffrn_reflns_limit_l_max 15
_diffrn_reflns_limit_l_min -13
_diffrn_reflns_number 7391
_diffrn_reflns_theta_full 25.00
_diffrn_reflns_theta_max 25.00
_diffrn_reflns_theta_min 2.10
_diffrn_standards_decay_% 0
_exptl_absorpt_coefficient_mu 2.047
_exptl_absorpt_correction_T_max 0.8215
_exptl_absorpt_correction_T_min 0.2912
_exptl_absorpt_correction_type Scalepack
_exptl_crystal_colour colourless
_exptl_crystal_density_diffrn 1.435
_exptl_crystal_density_method 'not measured'
_exptl_crystal_description plate
_exptl_crystal_F_000 656
_exptl_crystal_size_max 0.80
_exptl_crystal_size_mid 0.40
_exptl_crystal_size_min 0.10
_refine_diff_density_max 1.357
_refine_diff_density_min -2.434
_refine_diff_density_rms 0.234
_refine_ls_extinction_coef 0.008(3)
_refine_ls_extinction_expression Fc^*^=kFc[1+0.001xFc^2^\l^3^/sin(2\q)]^-1/4^
_refine_ls_extinction_method SHELXL
_refine_ls_goodness_of_fit_ref 1.030
_refine_ls_hydrogen_treatment mixed
_refine_ls_matrix_type full
_refine_ls_number_parameters 242
_refine_ls_number_reflns 2621
_refine_ls_number_restraints 0
_refine_ls_restrained_S_all 1.030
_refine_ls_R_factor_all 0.0759
_refine_ls_R_factor_gt 0.0619
_refine_ls_shift/su_max 0.000
_refine_ls_shift/su_mean 0.000
_refine_ls_structure_factor_coef Fsqd
_refine_ls_weighting_details 'calc w=1/[\s^2^(Fo^2^)+(0.1127P)^2^+0.2553P] where P=(Fo^2^+2Fc^2^)/3'
_refine_ls_weighting_scheme calc
_refine_ls_wR_factor_gt 0.1585
_refine_ls_wR_factor_ref 0.1714
_reflns_number_gt 2173
_reflns_number_total 2621
_reflns_threshold_expression >2sigma(I)
_cod_data_source_file b105457k.txt
_cod_data_source_block pp2023
_cod_depositor_comments
;
The following automatic conversions were performed:
'_symmetry_cell_setting' value 'Monoclinic' changed to 'monoclinic'
according to '/home/saulius/struct/CIF-dictionaries/cif_core.dic'
dictionary named 'cif_core.dic' version 2.4.1 from 2010-06-29.

Automatic conversion script
Id: cif_fix_enum 1527 2010-12-29 10:47:43Z saulius 
;
_cod_original_cell_volume 1494.43(19)
_cod_original_sg_symbol_H-M P21/c
_cod_database_code 7050690

loop_
_symmetry_equiv_pos_as_xyz
'x, y, z'
'-x, y+1/2, -z+1/2'
'-x, -y, -z'
'x, -y-1/2, z-1/2'

loop_
_atom_site_label
_atom_site_type_symbol
_atom_site_fract_x
_atom_site_fract_y
_atom_site_fract_z
_atom_site_U_iso_or_equiv
_atom_site_adp_type
_atom_site_occupancy
_atom_site_symmetry_multiplicity
_atom_site_calc_flag
_atom_site_refinement_flags
_atom_site_disorder_assembly
_atom_site_disorder_group
Ge1 Ge 0.25194(4) 0.02299(4) 0.18300(4) 0.0173(3) Uani 1 1 d . . .
F1 F 0.3793(3) 0.0333(2) 0.3121(2) 0.0241(7) Uani 1 1 d . . .
C1 C 0.3029(4) -0.1095(4) 0.1183(3) 0.0176(9) Uani 1 1 d . . .
C2 C 0.4165(5) -0.1026(4) 0.0838(4) 0.0225(10) Uani 1 1 d . . .
H2 H 0.473(6) -0.031(4) 0.090(4) 0.024(14) Uiso 1 1 d . . .
C3 C 0.4573(5) -0.1954(4) 0.0383(4) 0.0260(10) Uani 1 1 d . . .
H3 H 0.533(5) -0.186(4) 0.020(4) 0.020(11) Uiso 1 1 d . . .
C4 C 0.3840(5) -0.2977(4) 0.0245(4) 0.0268(10) Uani 1 1 d . . .
H4 H 0.414(6) -0.365(5) -0.014(5) 0.041(15) Uiso 1 1 d . . .
C5 C 0.2713(5) -0.3051(4) 0.0586(4) 0.0288(11) Uani 1 1 d . . .
H5 H 0.221(6) -0.374(6) 0.051(5) 0.043(16) Uiso 1 1 d . . .
C6 C 0.2314(5) -0.2118(4) 0.1051(4) 0.0234(10) Uani 1 1 d . . .
H6 H 0.155(4) -0.220(4) 0.127(3) 0.008(10) Uiso 1 1 d . . .
C7 C 0.0814(5) 0.0117(3) 0.2113(4) 0.0174(9) Uani 1 1 d . . .
C8 C 0.0600(5) -0.0734(4) 0.2792(4) 0.0247(10) Uani 1 1 d . . .
H8 H 0.138(6) -0.130(6) 0.316(5) 0.057(19) Uiso 1 1 d . . .
C9 C -0.0620(5) -0.0793(4) 0.2999(4) 0.0304(12) Uani 1 1 d . . .
H9 H -0.063(5) -0.138(5) 0.352(4) 0.035(15) Uiso 1 1 d . . .
C10 C -0.1650(6) -0.0012(5) 0.2527(4) 0.0316(12) Uani 1 1 d . . .
H10 H -0.248(6) -0.004(4) 0.259(4) 0.015(11) Uiso 1 1 d . . .
C11 C -0.1468(5) 0.0836(4) 0.1854(4) 0.0251(10) Uani 1 1 d . . .
H11 H -0.214(5) 0.135(5) 0.154(4) 0.027(13) Uiso 1 1 d . . .
C12 C -0.0242(5) 0.0883(4) 0.1649(4) 0.0218(10) Uani 1 1 d . . .
H12 H -0.019(4) 0.153(4) 0.122(4) 0.011(10) Uiso 1 1 d . . .
C13 C 0.2645(4) 0.1634(3) 0.1095(4) 0.0171(9) Uani 1 1 d . . .
C14 C 0.3563(4) 0.2487(4) 0.1634(4) 0.0220(10) Uani 1 1 d . . .
H14 H 0.416(5) 0.242(4) 0.234(4) 0.023(12) Uiso 1 1 d . . .
C15 C 0.3614(5) 0.3494(4) 0.1102(4) 0.0245(10) Uani 1 1 d . . .
H15 H 0.429(4) 0.404(4) 0.152(3) 0.008(10) Uiso 1 1 d . . .
C16 C 0.2742(5) 0.3660(4) 0.0039(4) 0.0247(10) Uani 1 1 d . . .
H16 H 0.273(5) 0.438(5) -0.037(4) 0.022(12) Uiso 1 1 d . . .
C17 C 0.1834(5) 0.2829(4) -0.0504(4) 0.0284(11) Uani 1 1 d . . .
H17 H 0.123(5) 0.295(4) -0.119(4) 0.023(13) Uiso 1 1 d . . .
C18 C 0.1792(5) 0.1805(4) 0.0020(4) 0.0230(10) Uani 1 1 d . . .
H18 H 0.121(6) 0.116(5) -0.039(4) 0.043(16) Uiso 1 1 d . . .

loop_
_atom_site_aniso_label
_atom_site_aniso_U_11
_atom_site_aniso_U_22
_atom_site_aniso_U_33
_atom_site_aniso_U_23
_atom_site_aniso_U_13
_atom_site_aniso_U_12
Ge1 0.0187(4) 0.0196(4) 0.0167(4) -0.00045(15) 0.0102(3) 0.00136(15)
F1 0.0225(14) 0.0301(15) 0.0216(15) -0.0019(10) 0.0100(12) 0.0042(10)
C1 0.018(2) 0.024(2) 0.012(2) 0.0000(17) 0.0070(17) 0.0014(17)
C2 0.026(2) 0.023(2) 0.022(2) -0.0013(18) 0.013(2) -0.0001(19)
C3 0.025(2) 0.036(3) 0.023(3) 0.004(2) 0.016(2) 0.009(2)
C4 0.033(3) 0.026(2) 0.025(3) -0.0022(19) 0.014(2) 0.004(2)
C5 0.035(3) 0.023(2) 0.030(3) -0.003(2) 0.013(2) 0.001(2)
C6 0.023(2) 0.029(2) 0.022(2) 0.0016(19) 0.013(2) 0.0008(19)
C7 0.025(3) 0.015(2) 0.016(2) -0.0024(16) 0.012(2) 0.0015(17)
C8 0.032(3) 0.023(2) 0.025(3) 0.0015(19) 0.017(2) 0.003(2)
C9 0.036(3) 0.025(3) 0.038(3) 0.008(2) 0.024(3) 0.003(2)
C10 0.028(3) 0.040(3) 0.038(3) -0.002(2) 0.026(3) -0.003(2)
C11 0.023(2) 0.022(2) 0.032(3) 0.001(2) 0.012(2) 0.005(2)
C12 0.023(2) 0.021(2) 0.024(2) -0.0019(19) 0.011(2) -0.0044(19)
C13 0.018(2) 0.016(2) 0.022(2) 0.0009(17) 0.0128(19) 0.0054(16)
C14 0.018(2) 0.029(2) 0.024(3) -0.0052(19) 0.013(2) -0.0008(19)
C15 0.023(2) 0.025(2) 0.032(3) -0.008(2) 0.018(2) -0.0050(19)
C16 0.032(3) 0.021(2) 0.031(3) 0.000(2) 0.022(2) 0.0003(19)
C17 0.034(3) 0.031(3) 0.021(3) 0.007(2) 0.012(2) 0.005(2)
C18 0.023(2) 0.026(2) 0.020(2) -0.0003(19) 0.008(2) -0.0012(19)

loop_
_atom_type_symbol
_atom_type_description
_atom_type_scat_dispersion_real
_atom_type_scat_dispersion_imag
_atom_type_scat_source
C C 0.0033 0.0016 'International Tables Vol C Tables 4.2.6.8 and 6.1.1.4'
H H 0.0000 0.0000 'International Tables Vol C Tables 4.2.6.8 and 6.1.1.4'
F F 0.0171 0.0103 'International Tables Vol C Tables 4.2.6.8 and 6.1.1.4'
Ge Ge 0.1547 1.8001 'International Tables Vol C Tables 4.2.6.8 and 6.1.1.4'

loop_
_geom_angle_atom_site_label_1
_geom_angle_atom_site_label_2
_geom_angle_atom_site_label_3
_geom_angle
_geom_angle_site_symmetry_1
_geom_angle_site_symmetry_3
_geom_angle_publ_flag
F1 Ge1 C7 104.57(16) . . ?
F1 Ge1 C1 104.53(15) . . ?
C7 Ge1 C1 115.79(17) . . ?
F1 Ge1 C13 105.20(16) . . ?
C7 Ge1 C13 112.19(17) . . ?
C1 Ge1 C13 113.24(18) . . ?
C6 C1 C2 118.6(4) . . ?
C6 C1 Ge1 122.5(3) . . ?
C2 C1 Ge1 118.8(3) . . ?
C3 C2 C1 120.7(4) . . ?
C2 C3 C4 120.2(4) . . ?
C5 C4 C3 119.3(4) . . ?
C6 C5 C4 120.2(5) . . ?
C5 C6 C1 120.9(4) . . ?
C12 C7 C8 117.9(4) . . ?
C12 C7 Ge1 120.4(3) . . ?
C8 C7 Ge1 121.7(3) . . ?
C9 C8 C7 121.0(4) . . ?
C10 C9 C8 119.6(5) . . ?
C9 C10 C11 120.7(5) . . ?
C10 C11 C12 119.1(4) . . ?
C7 C12 C11 121.6(4) . . ?
C18 C13 C14 119.3(4) . . ?
C18 C13 Ge1 119.8(3) . . ?
C14 C13 Ge1 121.0(3) . . ?
C15 C14 C13 120.0(4) . . ?
C16 C15 C14 120.1(4) . . ?
C17 C16 C15 120.6(4) . . ?
C16 C17 C18 119.6(5) . . ?
C13 C18 C17 120.3(4) . . ?

loop_
_geom_bond_atom_site_label_1
_geom_bond_atom_site_label_2
_geom_bond_distance
_geom_bond_site_symmetry_2
_geom_bond_publ_flag
Ge1 F1 1.749(3) . ?
Ge1 C7 1.929(5) . ?
Ge1 C1 1.933(4) . ?
Ge1 C13 1.939(4) . ?
C1 C6 1.393(7) . ?
C1 C2 1.400(6) . ?
C2 C3 1.379(7) . ?
C3 C4 1.401(7) . ?
C4 C5 1.388(7) . ?
C5 C6 1.386(7) . ?
C7 C12 1.384(7) . ?
C7 C8 1.407(6) . ?
C8 C9 1.381(7) . ?
C9 C10 1.380(8) . ?
C10 C11 1.386(7) . ?
C11 C12 1.387(6) . ?
C13 C18 1.391(6) . ?
C13 C14 1.394(6) . ?
C14 C15 1.385(7) . ?
C15 C16 1.383(7) . ?
C16 C17 1.372(7) . ?
C17 C18 1.395(7) . ?

loop_
_geom_torsion_atom_site_label_1
_geom_torsion_atom_site_label_2
_geom_torsion_atom_site_label_3
_geom_torsion_atom_site_label_4
_geom_torsion
_geom_torsion_site_symmetry_1
_geom_torsion_site_symmetry_2
_geom_torsion_site_symmetry_3
_geom_torsion_site_symmetry_4
_geom_torsion_publ_flag
F1 Ge1 C1 C6 106.7(4) . . . . ?
C7 Ge1 C1 C6 -7.8(4) . . . . ?
C13 Ge1 C1 C6 -139.4(4) . . . . ?
F1 Ge1 C1 C2 -73.0(4) . . . . ?
C7 Ge1 C1 C2 172.6(3) . . . . ?
C13 Ge1 C1 C2 41.0(4) . . . . ?
C6 C1 C2 C3 -0.3(7) . . . . ?
Ge1 C1 C2 C3 179.3(4) . . . . ?
C1 C2 C3 C4 0.9(7) . . . . ?
C2 C3 C4 C5 -1.0(7) . . . . ?
C3 C4 C5 C6 0.5(7) . . . . ?
C4 C5 C6 C1 0.1(8) . . . . ?
C2 C1 C6 C5 -0.2(7) . . . . ?
Ge1 C1 C6 C5 -179.8(4) . . . . ?
F1 Ge1 C7 C12 123.9(3) . . . . ?
C1 Ge1 C7 C12 -121.7(4) . . . . ?
C13 Ge1 C7 C12 10.4(4) . . . . ?
F1 Ge1 C7 C8 -55.8(4) . . . . ?
C1 Ge1 C7 C8 58.6(4) . . . . ?
C13 Ge1 C7 C8 -169.3(4) . . . . ?
C12 C7 C8 C9 -0.7(7) . . . . ?
Ge1 C7 C8 C9 179.1(4) . . . . ?
C7 C8 C9 C10 0.4(8) . . . . ?
C8 C9 C10 C11 -0.4(8) . . . . ?
C9 C10 C11 C12 0.8(8) . . . . ?
C8 C7 C12 C11 1.0(7) . . . . ?
Ge1 C7 C12 C11 -178.8(3) . . . . ?
C10 C11 C12 C7 -1.0(7) . . . . ?
F1 Ge1 C13 C18 177.7(3) . . . . ?
C7 Ge1 C13 C18 -69.2(4) . . . . ?
C1 Ge1 C13 C18 64.1(4) . . . . ?
F1 Ge1 C13 C14 -3.5(4) . . . . ?
C7 Ge1 C13 C14 109.6(3) . . . . ?
C1 Ge1 C13 C14 -117.1(3) . . . . ?
C18 C13 C14 C15 0.3(6) . . . . ?
Ge1 C13 C14 C15 -178.5(3) . . . . ?
C13 C14 C15 C16 0.8(6) . . . . ?
C14 C15 C16 C17 -0.9(6) . . . . ?
C15 C16 C17 C18 -0.1(7) . . . . ?
C14 C13 C18 C17 -1.3(6) . . . . ?
Ge1 C13 C18 C17 177.5(3) . . . . ?
C16 C17 C18 C13 1.3(7) . . . . ?

loop_
_cod_related_entry_id
_cod_related_entry_database
_cod_related_entry_code
1 ChemSpider 9442269
